data_2231684
loop_
_publ_author_name
'Prasanna, C. M. Sai'
'Sethusankar, K.'
'Rajesh, R.'
'Raghunathan, R.'

_publ_section_title
;
 2-{Hydroxy[1-(4-methoxyphenyl)-4-oxo-3-phenylazetidin-2-yl]methyl}acrylonitrile
;
_journal_coeditor_code RK2289
_journal_issue 9
_journal_name_full 'Acta Crystallographica Section E'
_journal_page_first o2340
_journal_paper_doi 10.1107/S1600536811032247
_journal_volume 67
_journal_year 2011
_chemical_formula_iupac 'C20 H18 N2 O3'
_chemical_formula_moiety 'C20 H18 N2 O3'
_chemical_formula_sum 'C20 H18 N2 O3'
_chemical_formula_weight 334.36
_chemical_name_systematic
;
2-{Hydroxy[1-(4-methoxyphenyl)-4-oxo-3-phenylazetidin-2-yl]methyl}acrylonitrile
;
_space_group_IT_number 9
_symmetry_cell_setting monoclinic
_symmetry_space_group_name_Hall 'C -2yc'
_symmetry_space_group_name_H-M 'C 1 c 1'
_atom_sites_solution_hydrogens geom
_atom_sites_solution_primary direct
_atom_sites_solution_secondary difmap
_audit_creation_method SHELXL97
_cell_angle_alpha 90.00
_cell_angle_beta 112.7180(10)
_cell_angle_gamma 90.00
_cell_formula_units_Z 4
_cell_length_a 9.9694(3)
_cell_length_b 19.8196(6)
_cell_length_c 9.6013(3)
_cell_measurement_reflns_used 4368
_cell_measurement_temperature 295(2)
_cell_measurement_theta_max 29.72
_cell_measurement_theta_min 2.44
_cell_volume 1749.93(9)
_computing_cell_refinement '<i>SAINT</i> (Bruker, 2004)'
_computing_data_collection '<i>APEX2</i> (Bruker, 2004)'
_computing_data_reduction '<i>SAINT</i> (Bruker, 2004)'
_computing_molecular_graphics '<i>ORTEP-3</i> (Farrugia, 1997)'
_computing_publication_material '<i>SHELXL97</i> (Sheldrick, 2008) and <i>PLATON</i> (Spek, 2009)'
_computing_structure_refinement '<i>SHELXL97</i> (Sheldrick, 2008)'
_computing_structure_solution '<i>SHELXS97</i> (Sheldrick, 2008)'
_diffrn_ambient_temperature 295(2)
_diffrn_measured_fraction_theta_full 0.997
_diffrn_measured_fraction_theta_max 0.997
_diffrn_measurement_device_type 'Bruker Kappa APEXII CCD'
_diffrn_measurement_method '\w and \f'
_diffrn_radiation_monochromator graphite
_diffrn_radiation_source 'fine-focus sealed tube'
_diffrn_radiation_type MoK\a
_diffrn_radiation_wavelength 0.71073
_diffrn_reflns_av_R_equivalents 0.0194
_diffrn_reflns_av_sigmaI/netI 0.0273
_diffrn_reflns_limit_h_max 13
_diffrn_reflns_limit_h_min -13
_diffrn_reflns_limit_k_max 27
_diffrn_reflns_limit_k_min -25
_diffrn_reflns_limit_l_max 13
_diffrn_reflns_limit_l_min -11
_diffrn_reflns_number 10596
_diffrn_reflns_theta_full 29.72
_diffrn_reflns_theta_max 29.72
_diffrn_reflns_theta_min 2.44
_exptl_absorpt_coefficient_mu 0.086
_exptl_absorpt_correction_type none
_exptl_crystal_colour colourless
_exptl_crystal_density_diffrn 1.269
_exptl_crystal_density_method 'not measured'
_exptl_crystal_description block
_exptl_crystal_F_000 704
_exptl_crystal_size_max 0.30
_exptl_crystal_size_mid 0.20
_exptl_crystal_size_min 0.20
_refine_diff_density_max 0.157
_refine_diff_density_min -0.151
_refine_ls_extinction_method none
_refine_ls_goodness_of_fit_ref 1.008
_refine_ls_hydrogen_treatment constr
_refine_ls_matrix_type full
_refine_ls_number_parameters 228
_refine_ls_number_reflns 4368
_refine_ls_number_restraints 2
_refine_ls_restrained_S_all 1.008
_refine_ls_R_factor_all 0.0496
_refine_ls_R_factor_gt 0.0376
_refine_ls_shift/su_max 0.000
_refine_ls_shift/su_mean 0.000
_refine_ls_structure_factor_coef Fsqd
_refine_ls_weighting_details 'calc w=1/[\s^2^(Fo^2^)+(0.0577P)^2^+0.1723P] where P=(Fo^2^+2Fc^2^)/3'
_refine_ls_weighting_scheme calc
_refine_ls_wR_factor_gt 0.0923
_refine_ls_wR_factor_ref 0.1004
_reflns_number_gt 3621
_reflns_number_total 4368
_reflns_threshold_expression I>2\s(I)
_cod_data_source_file rk2289.cif
_cod_data_source_block I
_cod_original_sg_symbol_H-M 'C c'
_cod_database_code 2231684
_cod_database_fobs_code 2231684

loop_
_symmetry_equiv_pos_as_xyz
'x, y, z'
'x, -y, z+1/2'
'x+1/2, y+1/2, z'
'x+1/2, -y+1/2, z+1/2'

loop_
_atom_site_type_symbol
_atom_site_label
_atom_site_fract_x
_atom_site_fract_y
_atom_site_fract_z
_atom_site_U_iso_or_equiv
_atom_site_adp_type
_atom_site_calc_flag
_atom_site_refinement_flags
_atom_site_occupancy
_atom_site_symmetry_multiplicity
C C1 0.6009(3) 0.19499(12) 0.1527(3) 0.0809(7) Uani d . 1 1
H H1 0.6877 0.2116 0.1515 0.097 Uiso calc R 1 1
C C2 0.6025(2) 0.15799(11) 0.2755(3) 0.0630(5) Uani d . 1 1
H H2 0.6902 0.1499 0.3558 0.076 Uiso calc R 1 1
C C3 0.47523(17) 0.13317(8) 0.27943(17) 0.0401(3) Uani d . 1 1
C C4 0.3470(2) 0.14539(10) 0.1573(2) 0.0579(5) Uani d . 1 1
H H4 0.2599 0.1284 0.1570 0.069 Uiso calc R 1 1
C C5 0.3470(3) 0.18264(12) 0.0352(2) 0.0779(7) Uani d . 1 1
H H5 0.2600 0.1908 -0.0461 0.093 Uiso calc R 1 1
C C6 0.4739(3) 0.20732(11) 0.0336(3) 0.0746(7) Uani d . 1 1
H H6 0.4737 0.2324 -0.0482 0.089 Uiso calc R 1 1
C C7 0.38921(15) 0.13134(7) 0.50213(17) 0.0340(3) Uani d . 1 1
H H7 0.3452 0.1742 0.4561 0.041 Uiso calc R 1 1
C C8 0.36425(16) 0.03948(7) 0.39009(16) 0.0379(3) Uani d . 1 1
C C9 0.47470(16) 0.09626(7) 0.41628(17) 0.0362(3) Uani d . 1 1
H H9 0.5727 0.0827 0.4844 0.043 Uiso calc R 1 1
C C10 0.16463(15) 0.06120(7) 0.49049(16) 0.0359(3) Uani d . 1 1
C C11 0.10281(17) 0.11362(8) 0.5408(2) 0.0443(4) Uani d . 1 1
H H11 0.1396 0.1571 0.5466 0.053 Uiso calc R 1 1
C C12 -0.01237(18) 0.10169(8) 0.5822(2) 0.0471(4) Uani d . 1 1
H H12 -0.0528 0.1371 0.6165 0.057 Uiso calc R 1 1
C C13 -0.06861(16) 0.03725(8) 0.57319(18) 0.0414(3) Uani d . 1 1
C C14 -0.00915(17) -0.01503(8) 0.51980(19) 0.0425(4) Uani d . 1 1
H H14 -0.0471 -0.0584 0.5123 0.051 Uiso calc R 1 1
C C15 0.10649(17) -0.00288(8) 0.47766(18) 0.0410(3) Uani d . 1 1
H H15 0.1452 -0.0379 0.4406 0.049 Uiso calc R 1 1
C C16 -0.2330(2) -0.03522(11) 0.6291(3) 0.0599(5) Uani d . 1 1
H H16A -0.2710 -0.0556 0.5308 0.090 Uiso calc R 1 1
H H16B -0.3083 -0.0327 0.6680 0.090 Uiso calc R 1 1
H H16C -0.1540 -0.0620 0.6957 0.090 Uiso calc R 1 1
C C17 0.47215(16) 0.13644(8) 0.67345(17) 0.0391(3) Uani d . 1 1
H H17 0.4046 0.1492 0.7208 0.047 Uiso calc R 1 1
C C18 0.58853(18) 0.19031(8) 0.70558(18) 0.0433(4) Uani d . 1 1
C C19 0.7295(2) 0.17793(11) 0.7631(2) 0.0607(5) Uani d . 1 1
H H19A 0.7953 0.2131 0.7778 0.073 Uiso calc R 1 1
H H19B 0.7629 0.1341 0.7890 0.073 Uiso calc R 1 1
C C20 0.5348(2) 0.25736(10) 0.6650(3) 0.0602(5) Uani d . 1 1
N N1 0.28665(13) 0.07467(6) 0.45591(15) 0.0381(3) Uani d . 1 1
N N2 0.4860(3) 0.30955(10) 0.6326(4) 0.1008(8) Uani d . 1 1
O O1 0.34670(14) -0.01631(6) 0.33461(15) 0.0505(3) Uani d . 1 1
O O2 -0.18217(13) 0.03094(6) 0.61854(16) 0.0557(3) Uani d . 1 1
O O3 0.53772(13) 0.07510(6) 0.73290(14) 0.0525(3) Uani d . 1 1
H H3 0.4856 0.0542 0.7661 0.079 Uiso calc R 1 1

loop_
_atom_site_aniso_label
_atom_site_aniso_U_11
_atom_site_aniso_U_22
_atom_site_aniso_U_33
_atom_site_aniso_U_12
_atom_site_aniso_U_13
_atom_site_aniso_U_23
C1 0.0945(18) 0.0779(15) 0.098(2) -0.0164(13) 0.0673(17) 0.0082(13)
C2 0.0580(11) 0.0681(11) 0.0739(13) -0.0036(9) 0.0375(10) 0.0104(10)
C3 0.0488(8) 0.0364(7) 0.0431(8) 0.0012(6) 0.0268(7) -0.0027(6)
C4 0.0618(10) 0.0669(11) 0.0434(10) -0.0110(9) 0.0186(8) 0.0037(8)
C5 0.1023(18) 0.0790(15) 0.0425(11) -0.0110(13) 0.0172(11) 0.0081(10)
C6 0.129(2) 0.0563(12) 0.0573(12) -0.0166(12) 0.0570(14) -0.0006(9)
C7 0.0361(7) 0.0303(6) 0.0398(7) -0.0006(5) 0.0192(6) -0.0018(5)
C8 0.0429(8) 0.0365(7) 0.0377(8) 0.0052(6) 0.0193(7) 0.0000(6)
C9 0.0379(7) 0.0364(7) 0.0381(7) 0.0036(5) 0.0186(6) -0.0004(5)
C10 0.0334(7) 0.0358(7) 0.0390(7) 0.0036(6) 0.0146(6) -0.0007(6)
C11 0.0438(8) 0.0321(7) 0.0628(11) 0.0002(6) 0.0271(7) -0.0025(7)
C12 0.0438(8) 0.0399(8) 0.0655(11) 0.0089(7) 0.0298(8) 0.0003(7)
C13 0.0322(7) 0.0448(8) 0.0474(9) 0.0027(6) 0.0155(6) 0.0056(6)
C14 0.0415(8) 0.0352(8) 0.0521(9) -0.0046(6) 0.0195(7) -0.0016(6)
C15 0.0432(8) 0.0359(7) 0.0442(8) 0.0009(6) 0.0171(7) -0.0056(6)
C16 0.0520(10) 0.0602(11) 0.0747(14) -0.0111(8) 0.0324(10) 0.0041(9)
C17 0.0426(8) 0.0425(8) 0.0381(8) -0.0011(6) 0.0221(6) -0.0006(6)
C18 0.0497(9) 0.0449(9) 0.0386(8) -0.0053(7) 0.0206(7) -0.0064(6)
C19 0.0509(10) 0.0615(11) 0.0645(12) -0.0068(9) 0.0166(9) -0.0034(9)
C20 0.0520(10) 0.0496(11) 0.0780(13) -0.0107(8) 0.0239(9) -0.0131(9)
N1 0.0395(6) 0.0323(6) 0.0473(7) -0.0010(5) 0.0221(5) -0.0062(5)
N2 0.0825(14) 0.0460(11) 0.161(3) -0.0015(9) 0.0328(14) -0.0037(12)
O1 0.0618(7) 0.0393(6) 0.0584(7) -0.0014(5) 0.0321(6) -0.0114(5)
O2 0.0462(7) 0.0517(7) 0.0801(9) 0.0010(5) 0.0364(6) 0.0068(6)
O3 0.0558(7) 0.0535(7) 0.0536(7) 0.0034(5) 0.0271(6) 0.0171(5)

loop_
_atom_type_symbol
_atom_type_description
_atom_type_scat_dispersion_real
_atom_type_scat_dispersion_imag
_atom_type_scat_source
C C 0.0033 0.0016 'International Tables Vol C Tables 4.2.6.8 and 6.1.1.4'
H H 0.0000 0.0000 'International Tables Vol C Tables 4.2.6.8 and 6.1.1.4'
N N 0.0061 0.0033 'International Tables Vol C Tables 4.2.6.8 and 6.1.1.4'
O O 0.0106 0.0060 'International Tables Vol C Tables 4.2.6.8 and 6.1.1.4'

loop_
_geom_angle_atom_site_label_1
_geom_angle_atom_site_label_2
_geom_angle_atom_site_label_3
_geom_angle
C6 C1 C2 120.8(2)
C6 C1 H1 119.6
C2 C1 H1 119.6
C3 C2 C1 120.4(2)
C3 C2 H2 119.8
C1 C2 H2 119.8
C2 C3 C4 118.34(16)
C2 C3 C9 120.81(15)
C4 C3 C9 120.79(14)
C3 C4 C5 120.60(19)
C3 C4 H4 119.7
C5 C4 H4 119.7
C6 C5 C4 120.3(2)
C6 C5 H5 119.8
C4 C5 H5 119.8
C1 C6 C5 119.6(2)
C1 C6 H6 120.2
C5 C6 H6 120.2
N1 C7 C17 113.52(12)
N1 C7 C9 87.60(10)
C17 C7 C9 114.72(12)
N1 C7 H7 112.9
C17 C7 H7 112.9
C9 C7 H7 112.9
O1 C8 N1 131.25(14)
O1 C8 C9 135.95(14)
N1 C8 C9 92.80(11)
C3 C9 C8 117.38(13)
C3 C9 C7 115.56(12)
C8 C9 C7 84.78(11)
C3 C9 H9 112.2
C8 C9 H9 112.2
C7 C9 H9 112.2
C15 C10 C11 119.48(14)
C15 C10 N1 121.69(13)
C11 C10 N1 118.83(13)
C12 C11 C10 120.40(14)
C12 C11 H11 119.8
C10 C11 H11 119.8
C11 C12 C13 120.30(14)
C11 C12 H12 119.8
C13 C12 H12 119.8
O2 C13 C12 115.46(14)
O2 C13 C14 125.06(14)
C12 C13 C14 119.48(14)
C15 C14 C13 120.13(14)
C15 C14 H14 119.9
C13 C14 H14 119.9
C10 C15 C14 120.17(14)
C10 C15 H15 119.9
C14 C15 H15 119.9
O2 C16 H16A 109.5
O2 C16 H16B 109.5
H16A C16 H16B 109.5
O2 C16 H16C 109.5
H16A C16 H16C 109.5
H16B C16 H16C 109.5
O3 C17 C18 109.23(12)
O3 C17 C7 110.82(13)
C18 C17 C7 108.52(12)
O3 C17 H17 109.4
C18 C17 H17 109.4
C7 C17 H17 109.4
C19 C18 C20 120.90(16)
C19 C18 C17 124.13(16)
C20 C18 C17 114.94(15)
C18 C19 H19A 120.0
C18 C19 H19B 120.0
H19A C19 H19B 120.0
N2 C20 C18 176.8(2)
C8 N1 C10 135.24(12)
C8 N1 C7 94.46(11)
C10 N1 C7 129.77(11)
C13 O2 C16 117.93(14)
C17 O3 H3 109.5

loop_
_geom_bond_atom_site_label_1
_geom_bond_atom_site_label_2
_geom_bond_distance
C1 C6 1.361(4)
C1 C2 1.383(3)
C1 H1 0.9300
C2 C3 1.375(2)
C2 H2 0.9300
C3 C4 1.382(2)
C3 C9 1.506(2)
C4 C5 1.385(3)
C4 H4 0.9300
C5 C6 1.361(4)
C5 H5 0.9300
C6 H6 0.9300
C7 N1 1.4675(18)
C7 C17 1.533(2)
C7 C9 1.559(2)
C7 H7 0.9800
C8 O1 1.2105(18)
C8 N1 1.3645(19)
C8 C9 1.526(2)
C9 H9 0.9800
C10 C15 1.382(2)
C10 C11 1.387(2)
C10 N1 1.4047(19)
C11 C12 1.373(2)
C11 H11 0.9300
C12 C13 1.384(2)
C12 H12 0.9300
C13 O2 1.367(2)
C13 C14 1.387(2)
C14 C15 1.382(2)
C14 H14 0.9300
C15 H15 0.9300
C16 O2 1.423(2)
C16 H16A 0.9600
C16 H16B 0.9600
C16 H16C 0.9600
C17 O3 1.3938(19)
C17 C18 1.518(2)
C17 H17 0.9800
C18 C19 1.319(3)
C18 C20 1.429(3)
C19 H19A 0.9300
C19 H19B 0.9300
C20 N2 1.134(3)
O3 H3 0.8200

loop_
_geom_hbond_atom_site_label_D
_geom_hbond_atom_site_label_H
_geom_hbond_atom_site_label_A
_geom_hbond_site_symmetry_A
_geom_hbond_distance_DH
_geom_hbond_distance_HA
_geom_hbond_distance_DA
_geom_hbond_angle_DHA
O3 H3 O1 2_555 0.82 1.90 2.716(2) 172
C9 H9 O2 1_655 0.98 2.50 3.467(2) 169

loop_
_geom_torsion_atom_site_label_1
_geom_torsion_atom_site_label_2
_geom_torsion_atom_site_label_3
_geom_torsion_atom_site_label_4
_geom_torsion
C6 C1 C2 C3 -0.2(4)
C1 C2 C3 C4 0.9(3)
C1 C2 C3 C9 -176.48(18)
C2 C3 C4 C5 -1.0(3)
C9 C3 C4 C5 176.35(18)
C3 C4 C5 C6 0.5(3)
C2 C1 C6 C5 -0.3(4)
C4 C5 C6 C1 0.2(4)
C2 C3 C9 C8 -146.86(16)
C4 C3 C9 C8 35.9(2)
C2 C3 C9 C7 115.42(18)
C4 C3 C9 C7 -61.8(2)
O1 C8 C9 C3 68.9(2)
N1 C8 C9 C3 -111.64(14)
O1 C8 C9 C7 -174.95(18)
N1 C8 C9 C7 4.50(11)
N1 C7 C9 C3 113.74(13)
C17 C7 C9 C3 -131.40(14)
N1 C7 C9 C8 -4.18(11)
C17 C7 C9 C8 110.68(13)
C15 C10 C11 C12 2.1(2)
N1 C10 C11 C12 -177.01(15)
C10 C11 C12 C13 -0.4(3)
C11 C12 C13 O2 179.40(16)
C11 C12 C13 C14 -1.0(3)
O2 C13 C14 C15 -179.66(15)
C12 C13 C14 C15 0.7(2)
C11 C10 C15 C14 -2.3(2)
N1 C10 C15 C14 176.76(14)
C13 C14 C15 C10 0.9(2)
N1 C7 C17 O3 52.33(16)
C9 C7 C17 O3 -46.30(16)
N1 C7 C17 C18 172.26(12)
C9 C7 C17 C18 73.64(15)
O3 C17 C18 C19 8.0(2)
C7 C17 C18 C19 -112.87(19)
O3 C17 C18 C20 -173.48(15)
C7 C17 C18 C20 65.61(19)
O1 C8 N1 C10 2.8(3)
C9 C8 N1 C10 -176.66(16)
O1 C8 N1 C7 174.71(17)
C9 C8 N1 C7 -4.78(12)
C15 C10 N1 C8 9.6(3)
C11 C10 N1 C8 -171.31(17)
C15 C10 N1 C7 -159.80(15)
C11 C10 N1 C7 19.2(2)
C17 C7 N1 C8 -111.32(13)
C9 C7 N1 C8 4.67(12)
C17 C7 N1 C10 61.25(19)
C9 C7 N1 C10 177.24(14)
C12 C13 O2 C16 -172.56(17)
C14 C13 O2 C16 7.8(2)
